data_1564884
loop_
_publ_author_name
'Murphy, Jaime M.'
'Gaertner, Andrea A.E.'
'Owen, Amanda M.'
'Struder, Samantha'
'McMillen, Colin D.'
'Wetzler, Modi'
'Brumaghim, Julia L.'

_publ_section_title
;
 Coordination complexes of methimazole with copper: Controlling redox
 reactions and sulfur extrusion
;
_journal_name_full 'Inorganica Chimica Acta'
_journal_page_first 119568
_journal_paper_doi 10.1016/j.ica.2020.119568
_journal_volume 507
_journal_year 2020
_chemical_formula_sum 'C11 H19 Cu N4 O5.5 S3.5'
_chemical_formula_weight 471.05
_space_group_crystal_system monoclinic
_space_group_IT_number 13
_space_group_name_Hall '-P 2yc'
_space_group_name_H-M_alt 'P 1 2/c 1'
_atom_sites_solution_hydrogens geom
_atom_sites_solution_primary direct
_atom_sites_solution_secondary difmap
_audit_creation_method SHELXL-2014/7
_cell_angle_alpha 90
_cell_angle_beta 96.3480(10)
_cell_angle_gamma 90
_cell_formula_units_Z 4
_cell_length_a 12.4725(4)
_cell_length_b 9.4873(3)
_cell_length_c 15.3776(5)
_cell_measurement_reflns_used 9901
_cell_measurement_temperature 100(2)
_cell_measurement_theta_max 28.28
_cell_measurement_theta_min 2.67
_cell_volume 1808.48(10)
_computing_cell_refinement 'Bruker SAINT'
_computing_data_collection 'Bruker APEX3'
_computing_data_reduction 'Bruker SAINT'
_computing_molecular_graphics 'Bruker SHELXTL'
_computing_publication_material 'Bruker SHELXTL'
_computing_structure_refinement 'SHELXL-2014 (Sheldrick 2014)'
_computing_structure_solution 'SHELXT-2014 (Sheldrick 2014)'
_diffrn_ambient_temperature 100(2)
_diffrn_measured_fraction_theta_full 0.999
_diffrn_measured_fraction_theta_max 0.999
_diffrn_measurement_device_type 'Bruker D8 Venture Photon 100'
_diffrn_measurement_method '\f and \w scans'
_diffrn_radiation_type MoK\a
_diffrn_radiation_wavelength 0.71073
_diffrn_reflns_av_R_equivalents 0.0387
_diffrn_reflns_av_unetI/netI 0.0240
_diffrn_reflns_Laue_measured_fraction_full 0.999
_diffrn_reflns_Laue_measured_fraction_max 0.999
_diffrn_reflns_limit_h_max 14
_diffrn_reflns_limit_h_min -14
_diffrn_reflns_limit_k_max 9
_diffrn_reflns_limit_k_min -11
_diffrn_reflns_limit_l_max 18
_diffrn_reflns_limit_l_min -18
_diffrn_reflns_number 22581
_diffrn_reflns_point_group_measured_fraction_full 0.999
_diffrn_reflns_point_group_measured_fraction_max 0.999
_diffrn_reflns_theta_full 25.242
_diffrn_reflns_theta_max 25.248
_diffrn_reflns_theta_min 2.665
_diffrn_source 'Incoatec I\mS'
_exptl_absorpt_coefficient_mu 1.645
_exptl_absorpt_correction_T_max 1.0000
_exptl_absorpt_correction_T_min 0.7901
_exptl_absorpt_correction_type multi-scan
_exptl_absorpt_process_details 'SADABS, Bruker'
_exptl_crystal_colour blue
_exptl_crystal_density_diffrn 1.730
_exptl_crystal_density_meas .
_exptl_crystal_density_method .
_exptl_crystal_description tabular
_exptl_crystal_F_000 968
_exptl_crystal_size_max 0.461
_exptl_crystal_size_mid 0.133
_exptl_crystal_size_min 0.031
_exptl_transmission_factor_max .
_exptl_transmission_factor_min .
_refine_diff_density_max 1.737
_refine_diff_density_min -1.850
_refine_diff_density_rms 0.095
_refine_ls_extinction_coef .
_refine_ls_extinction_method none
_refine_ls_goodness_of_fit_ref 1.066
_refine_ls_hydrogen_treatment constr
_refine_ls_matrix_type full
_refine_ls_number_parameters 266
_refine_ls_number_reflns 3276
_refine_ls_number_restraints 99
_refine_ls_restrained_S_all 1.130
_refine_ls_R_factor_all 0.0528
_refine_ls_R_factor_gt 0.0427
_refine_ls_shift/su_max 0.001
_refine_ls_shift/su_mean 0.000
_refine_ls_structure_factor_coef Fsqd
_refine_ls_weighting_details 'w=1/[\s^2^(Fo^2^)+(0.0142P)^2^+8.1499P] where P=(Fo^2^+2Fc^2^)/3'
_refine_ls_weighting_scheme calc
_refine_ls_wR_factor_gt 0.0850
_refine_ls_wR_factor_ref 0.0896
_reflns_Friedel_coverage 0.000
_reflns_Friedel_fraction_full .
_reflns_Friedel_fraction_max .
_reflns_number_gt 2805
_reflns_number_total 3276
_reflns_threshold_expression 'I > 2\s(I)'
_cod_data_source_file 8.cif
_cod_data_source_block 8
_cod_original_sg_symbol_H-M 'P 2/c'
_cod_original_formula_sum 'C11 H19 Cu N4 O5.50 S3.50'
_cod_database_code 1564884
_shelx_shelxl_version_number 2014/7
_shelx_space_group_comment
;
The symmetry employed for this shelxl refinement is uniquely defined
by the following loop, which should always be used as a source of
symmetry information in preference to the above space-group names.
They are only intended as comments.
;
_shelx_estimated_absorpt_t_min 0.518
_shelx_estimated_absorpt_t_max 0.951

loop_
_space_group_symop_operation_xyz
'x, y, z'
'-x, y, -z+1/2'
'-x, -y, -z'
'x, -y, z-1/2'

loop_
_atom_site_label
_atom_site_type_symbol
_atom_site_fract_x
_atom_site_fract_y
_atom_site_fract_z
_atom_site_U_iso_or_equiv
_atom_site_adp_type
_atom_site_occupancy
_atom_site_site_symmetry_order
_atom_site_calc_flag
_atom_site_refinement_flags_posn
_atom_site_refinement_flags_adp
_atom_site_refinement_flags_occupancy
_atom_site_disorder_assembly
_atom_site_disorder_group
Cu1 Cu 0.66696(4) 0.69778(5) 0.48807(3) 0.01944(13) Uani 1 1 d . . . . .
S1 S 0.49885(8) 0.41655(10) 0.36994(7) 0.0259(2) Uani 1 1 d . . . . .
S2 S 0.74451(8) 0.86172(11) 0.61400(7) 0.0291(3) Uani 1 1 d . . . . .
O1 O 0.7819(2) 0.7168(3) 0.58815(18) 0.0272(6) Uani 1 1 d . . . . .
O2 O 0.6472(2) 0.8824(3) 0.54655(18) 0.0264(6) Uani 1 1 d . . . . .
N1 N 0.5318(2) 0.7016(3) 0.4100(2) 0.0186(7) Uani 1 1 d . . . . .
N3 N 0.6891(2) 0.4954(3) 0.4731(2) 0.0181(7) Uani 1 1 d . . . . .
O3 O 0.7123(3) 0.8591(4) 0.7010(2) 0.0463(9) Uani 1 1 d . . . . .
N2 N 0.3874(2) 0.6464(3) 0.3200(2) 0.0207(7) Uani 1 1 d . . . . .
N4 N 0.6659(2) 0.2700(3) 0.4412(2) 0.0218(7) Uani 1 1 d . . . . .
O4 O 0.8271(2) 0.9668(3) 0.6034(2) 0.0452(9) Uani 1 1 d . . . . .
C5 C 0.6252(3) 0.4003(4) 0.4305(2) 0.0181(8) Uani 1 1 d . . . . .
C1 C 0.4764(3) 0.5981(4) 0.3682(2) 0.0170(8) Uani 1 1 d . . . . .
C2 C 0.4739(3) 0.8228(4) 0.3865(3) 0.0260(9) Uani 1 1 d . . . . .
H2 H 0.4933 0.9151 0.4063 0.031 Uiso 1 1 calc R U . . .
C4 C 0.3030(3) 0.5623(4) 0.2708(3) 0.0274(9) Uani 1 1 d . . . . .
H4A H 0.3237 0.4626 0.2735 0.041 Uiso 1 1 calc R U . . .
H4B H 0.2939 0.5933 0.2096 0.041 Uiso 1 1 calc R U . . .
H4C H 0.2350 0.5747 0.2962 0.041 Uiso 1 1 calc R U . . .
C6 C 0.7748(3) 0.4192(4) 0.5149(3) 0.0232(9) Uani 1 1 d . . . . .
H6 H 0.8339 0.4582 0.5513 0.028 Uiso 1 1 calc R U . . .
C8 C 0.6191(3) 0.1411(4) 0.4006(3) 0.0314(10) Uani 1 1 d . . . . .
H8A H 0.5408 0.1415 0.4028 0.047 Uiso 1 1 calc R U . . .
H8B H 0.6507 0.0588 0.4323 0.047 Uiso 1 1 calc R U . . .
H8C H 0.6343 0.1367 0.3394 0.047 Uiso 1 1 calc R U . . .
C7 C 0.7609(3) 0.2808(4) 0.4957(3) 0.0271(9) Uani 1 1 d . . . . .
H7 H 0.8076 0.2058 0.5158 0.032 Uiso 1 1 calc R U . . .
C3 C 0.3859(3) 0.7903(4) 0.3314(3) 0.0289(9) Uani 1 1 d . . . . .
H3 H 0.3330 0.8542 0.3055 0.035 Uiso 1 1 calc R U . . .
S4 S 0.0000 0.4716(3) 0.2500 0.0886(9) Uani 1 2 d S TU P . .
C11 C 0.0720(6) 0.3533(7) 0.1919(4) 0.085(2) Uani 1 1 d . U . . .
H11A H 0.1114 0.4052 0.1504 0.128 Uiso 1 1 calc R U . . .
H11B H 0.0219 0.2871 0.1599 0.128 Uiso 1 1 calc R U . . .
H11C H 0.1233 0.3011 0.2328 0.128 Uiso 1 1 calc R U . . .
O6 O 0.0434(5) 0.5724(8) 0.2911(5) 0.0458(15) Uani 0.5 1 d . U P A -1
O5 O 0.7608(2) 0.7867(3) 0.3832(2) 0.0338(7) Uani 1 1 d . U . . .
S3A S 0.85421(11) 0.89545(16) 0.40297(12) 0.0318(5) Uani 0.687(4) 1 d . U P B 2
C9A C 0.9663(6) 0.8072(9) 0.4591(5) 0.0359(19) Uani 0.687(4) 1 d . U P B 2
H9A H 0.9490 0.7787 0.5172 0.054 Uiso 0.687(4) 1 calc R U P B 2
H9B H 1.0287 0.8706 0.4653 0.054 Uiso 0.687(4) 1 calc R U P B 2
H9C H 0.9833 0.7235 0.4259 0.054 Uiso 0.687(4) 1 calc R U P B 2
C10A C 0.9074(6) 0.9113(8) 0.3015(5) 0.0467(18) Uani 0.687(4) 1 d . U P B 2
H10A H 0.9227 0.8173 0.2796 0.070 Uiso 0.687(4) 1 calc R U P B 2
H10B H 0.9742 0.9666 0.3094 0.070 Uiso 0.687(4) 1 calc R U P B 2
H10C H 0.8547 0.9589 0.2594 0.070 Uiso 0.687(4) 1 calc R U P B 2
S3B S 0.8619(2) 0.8205(3) 0.34561(19) 0.0206(10) Uani 0.313(4) 1 d . U P B 3
C9B C 0.9603(15) 0.749(2) 0.4299(12) 0.036(3) Uani 0.313(4) 1 d . U P B 3
H9B1 H 0.9487 0.7897 0.4866 0.054 Uiso 0.313(4) 1 calc R U P B 3
H9B2 H 1.0332 0.7721 0.4163 0.054 Uiso 0.313(4) 1 calc R U P B 3
H9B3 H 0.9522 0.6463 0.4323 0.054 Uiso 0.313(4) 1 calc R U P B 3
C10B C 0.8833(10) 1.0008(14) 0.3717(9) 0.030(3) Uani 0.313(4) 1 d . U P B 3
H10D H 0.8350 1.0587 0.3318 0.045 Uiso 0.313(4) 1 calc R U P B 3
H10E H 0.9584 1.0257 0.3656 0.045 Uiso 0.313(4) 1 calc R U P B 3
H10F H 0.8685 1.0178 0.4320 0.045 Uiso 0.313(4) 1 calc R U P B 3

loop_
_atom_site_aniso_label
_atom_site_aniso_U_11
_atom_site_aniso_U_22
_atom_site_aniso_U_33
_atom_site_aniso_U_23
_atom_site_aniso_U_13
_atom_site_aniso_U_12
Cu1 0.0185(2) 0.0135(2) 0.0243(3) -0.00076(19) -0.00616(18) 0.00078(18)
S1 0.0275(5) 0.0154(5) 0.0316(6) 0.0001(4) -0.0116(4) 0.0002(4)
S2 0.0239(5) 0.0219(5) 0.0384(6) -0.0102(4) -0.0105(4) 0.0032(4)
O1 0.0260(14) 0.0201(15) 0.0325(16) -0.0062(12) -0.0099(12) 0.0060(12)
O2 0.0207(14) 0.0184(15) 0.0372(16) -0.0061(12) -0.0089(12) 0.0033(11)
N1 0.0172(15) 0.0150(16) 0.0225(16) 0.0027(13) -0.0026(12) -0.0008(13)
N3 0.0169(15) 0.0157(16) 0.0214(16) 0.0028(13) 0.0006(13) 0.0017(12)
O3 0.049(2) 0.053(2) 0.0344(18) -0.0194(16) -0.0078(15) 0.0098(17)
N2 0.0135(15) 0.0212(17) 0.0262(17) 0.0003(14) -0.0032(13) 0.0007(13)
N4 0.0180(16) 0.0136(17) 0.0336(19) 0.0006(13) 0.0026(14) -0.0009(12)
O4 0.0252(16) 0.0242(17) 0.082(3) -0.0132(17) -0.0125(16) -0.0025(13)
C5 0.0175(18) 0.0146(19) 0.0221(19) 0.0022(15) 0.0019(15) -0.0004(14)
C1 0.0160(17) 0.0170(19) 0.0184(19) 0.0032(15) 0.0030(15) 0.0010(14)
C2 0.022(2) 0.013(2) 0.042(2) 0.0020(17) -0.0010(18) 0.0007(15)
C4 0.020(2) 0.025(2) 0.036(2) -0.0039(18) -0.0034(17) 0.0001(17)
C6 0.0143(18) 0.022(2) 0.033(2) 0.0012(17) -0.0007(16) 0.0026(15)
C8 0.024(2) 0.014(2) 0.055(3) -0.0004(19) -0.0030(19) -0.0007(16)
C7 0.0138(18) 0.025(2) 0.041(2) 0.0048(18) -0.0018(17) 0.0050(16)
C3 0.021(2) 0.020(2) 0.044(3) 0.0025(19) -0.0056(18) 0.0035(16)
S4 0.156(3) 0.0347(12) 0.0905(18) 0.000 0.0812(18) 0.000
C11 0.091(4) 0.077(4) 0.078(4) -0.042(3) -0.028(3) 0.040(4)
O6 0.032(3) 0.050(4) 0.059(4) 0.004(3) 0.020(3) 0.012(3)
O5 0.0276(15) 0.0323(17) 0.0413(17) 0.0034(14) 0.0029(13) -0.0106(13)
S3A 0.0191(8) 0.0173(8) 0.0548(12) -0.0038(8) -0.0150(7) -0.0001(6)
C9A 0.022(3) 0.037(5) 0.044(4) 0.000(4) -0.014(3) 0.008(3)
C10A 0.040(4) 0.038(4) 0.059(4) 0.028(3) -0.011(3) -0.016(3)
S3B 0.0196(15) 0.0238(18) 0.0190(17) -0.0043(14) 0.0048(12) -0.0030(12)
C9B 0.026(6) 0.033(7) 0.048(8) 0.005(6) 0.003(6) 0.011(7)
C10B 0.027(6) 0.023(5) 0.040(7) 0.000(5) 0.008(5) -0.002(5)

loop_
_atom_type_symbol
_atom_type_description
_atom_type_scat_dispersion_real
_atom_type_scat_dispersion_imag
_atom_type_scat_source
C C 0.0033 0.0016 'International Tables Vol C Tables 4.2.6.8 and 6.1.1.4'
H H 0.0000 0.0000 'International Tables Vol C Tables 4.2.6.8 and 6.1.1.4'
N N 0.0061 0.0033 'International Tables Vol C Tables 4.2.6.8 and 6.1.1.4'
S S 0.1246 0.1234 'International Tables Vol C Tables 4.2.6.8 and 6.1.1.4'
Cu Cu 0.3201 1.2651 'International Tables Vol C Tables 4.2.6.8 and 6.1.1.4'
O O 0.0106 0.0060 'International Tables Vol C Tables 4.2.6.8 and 6.1.1.4'

loop_
_geom_angle_atom_site_label_1
_geom_angle_atom_site_label_2
_geom_angle_atom_site_label_3
_geom_angle
_geom_angle_site_symmetry_1
_geom_angle_site_symmetry_3
N3 Cu1 N1 93.95(13) . .
N3 Cu1 O1 94.65(12) . .
N1 Cu1 O1 165.65(12) . .
N3 Cu1 O2 160.00(12) . .
N1 Cu1 O2 96.85(12) . .
O1 Cu1 O2 71.73(11) . .
N3 Cu1 O5 101.05(12) . .
N1 Cu1 O5 91.97(12) . .
O1 Cu1 O5 97.62(11) . .
O2 Cu1 O5 95.36(12) . .
C1 S1 C5 103.26(17) . .
O3 S2 O4 113.0(2) . .
O3 S2 O1 110.66(19) . .
O4 S2 O1 110.45(18) . .
O3 S2 O2 110.65(18) . .
O4 S2 O2 110.87(18) . .
O1 S2 O2 100.56(15) . .
S2 O1 Cu1 93.96(13) . .
S2 O2 Cu1 93.73(13) . .
C1 N1 C2 105.0(3) . .
C1 N1 Cu1 130.6(3) . .
C2 N1 Cu1 124.3(3) . .
C5 N3 C6 105.4(3) . .
C5 N3 Cu1 129.8(2) . .
C6 N3 Cu1 124.6(3) . .
C1 N2 C3 106.9(3) . .
C1 N2 C4 127.0(3) . .
C3 N2 C4 126.0(3) . .
C5 N4 C7 107.2(3) . .
C5 N4 C8 126.2(3) . .
C7 N4 C8 126.7(3) . .
N3 C5 N4 111.6(3) . .
N3 C5 S1 131.3(3) . .
N4 C5 S1 117.0(3) . .
N1 C1 N2 111.6(3) . .
N1 C1 S1 130.5(3) . .
N2 C1 S1 117.8(3) . .
C3 C2 N1 109.9(3) . .
C3 C2 H2 125.1 . .
N1 C2 H2 125.1 . .
N2 C4 H4A 109.5 . .
N2 C4 H4B 109.5 . .
H4A C4 H4B 109.5 . .
N2 C4 H4C 109.5 . .
H4A C4 H4C 109.5 . .
H4B C4 H4C 109.5 . .
C7 C6 N3 109.3(3) . .
C7 C6 H6 125.3 . .
N3 C6 H6 125.3 . .
N4 C8 H8A 109.5 . .
N4 C8 H8B 109.5 . .
H8A C8 H8B 109.5 . .
N4 C8 H8C 109.5 . .
H8A C8 H8C 109.5 . .
H8B C8 H8C 109.5 . .
C6 C7 N4 106.6(3) . .
C6 C7 H7 126.7 . .
N4 C7 H7 126.7 . .
C2 C3 N2 106.6(3) . .
C2 C3 H3 126.7 . .
N2 C3 H3 126.7 . .
O6 S4 C11 122.5(4) . .
O6 S4 C11 117.2(4) . 2
C11 S4 C11 99.9(6) . 2
S4 C11 H11A 109.5 . .
S4 C11 H11B 109.5 . .
H11A C11 H11B 109.5 . .
S4 C11 H11C 109.5 . .
H11A C11 H11C 109.5 . .
H11B C11 H11C 109.5 . .
S3B O5 Cu1 153.0(2) . .
S3A O5 Cu1 122.82(18) . .
O5 S3A C10A 103.2(3) . .
O5 S3A C9A 108.3(3) . .
C10A S3A C9A 96.7(4) . .
S3A C9A H9A 109.5 . .
S3A C9A H9B 109.5 . .
H9A C9A H9B 109.5 . .
S3A C9A H9C 109.5 . .
H9A C9A H9C 109.5 . .
H9B C9A H9C 109.5 . .
S3A C10A H10A 109.5 . .
S3A C10A H10B 109.5 . .
H10A C10A H10B 109.5 . .
S3A C10A H10C 109.5 . .
H10A C10A H10C 109.5 . .
H10B C10A H10C 109.5 . .
O5 S3B C10B 103.6(5) . .
O5 S3B C9B 100.3(7) . .
C10B S3B C9B 97.3(8) . .
S3B C9B H9B1 109.5 . .
S3B C9B H9B2 109.5 . .
H9B1 C9B H9B2 109.5 . .
S3B C9B H9B3 109.5 . .
H9B1 C9B H9B3 109.5 . .
H9B2 C9B H9B3 109.5 . .
S3B C10B H10D 109.5 . .
S3B C10B H10E 109.5 . .
H10D C10B H10E 109.5 . .
S3B C10B H10F 109.5 . .
H10D C10B H10F 109.5 . .
H10E C10B H10F 109.5 . .

loop_
_geom_bond_atom_site_label_1
_geom_bond_atom_site_label_2
_geom_bond_distance
_geom_bond_site_symmetry_2
Cu1 N3 1.957(3) .
Cu1 N1 1.959(3) .
Cu1 O1 1.992(3) .
Cu1 O2 1.997(3) .
Cu1 O5 2.259(3) .
S1 C1 1.744(4) .
S1 C5 1.746(4) .
S2 O3 1.439(3) .
S2 O4 1.455(3) .
S2 O1 1.518(3) .
S2 O2 1.519(3) .
N1 C1 1.326(5) .
N1 C2 1.385(5) .
N3 C5 1.328(5) .
N3 C6 1.388(5) .
N2 C1 1.345(5) .
N2 C3 1.377(5) .
N2 C4 1.463(5) .
N4 C5 1.339(5) .
N4 C7 1.378(5) .
N4 C8 1.465(5) .
C2 C3 1.346(5) .
C2 H2 0.9500 .
C4 H4A 0.9800 .
C4 H4B 0.9800 .
C4 H4C 0.9800 .
C6 C7 1.353(6) .
C6 H6 0.9500 .
C8 H8A 0.9800 .
C8 H8B 0.9800 .
C8 H8C 0.9800 .
C7 H7 0.9500 .
C3 H3 0.9500 .
S4 O6 1.237(7) .
S4 C11 1.744(6) .
S4 C11 1.744(6) 2
C11 H11A 0.9800 .
C11 H11B 0.9800 .
C11 H11C 0.9800 .
O5 S3B 1.479(4) .
O5 S3A 1.561(3) .
S3A C10A 1.768(8) .
S3A C9A 1.770(7) .
C9A H9A 0.9800 .
C9A H9B 0.9800 .
C9A H9C 0.9800 .
C10A H10A 0.9800 .
C10A H10B 0.9800 .
C10A H10C 0.9800 .
S3B C10B 1.771(14) .
S3B C9B 1.815(18) .
C9B H9B1 0.9800 .
C9B H9B2 0.9800 .
C9B H9B3 0.9800 .
C10B H10D 0.9800 .
C10B H10E 0.9800 .
C10B H10F 0.9800 .

loop_
_geom_hbond_atom_site_label_D
_geom_hbond_atom_site_label_H
_geom_hbond_atom_site_label_A
_geom_hbond_distance_DH
_geom_hbond_distance_HA
_geom_hbond_distance_DA
_geom_hbond_angle_DHA
_geom_hbond_site_symmetry_A
C4 H4C O6 0.98 2.38 3.289(7) 153.5 .
C8 H8C O3 0.98 2.44 3.399(6) 167.3 4_565
C7 H7 O4 0.95 2.63 3.464(5) 146.1 1_545
C10A H10C O3 0.98 2.57 3.496(8) 158.1 4_575
C10A H10C O4 0.98 2.49 3.309(8) 141.2 4_575
C10B H10D O3 0.98 2.51 3.459(14) 162.4 4_575
